data_2221759
loop_
_publ_author_name
'Wu, Huilu'
'Yun, Ruirui'
'Wang, Kaitong'
'Huang, Xingcai'
'Sun, Qingyu'

_publ_section_title
;
 1,3-Bis(1-benzyl-1<i>H</i>-benzimidazol-2-yl)-2-oxapropane
;
_journal_coeditor_code LH2800
_journal_issue 5
_journal_name_full 'Acta Crystallographica Section E'
_journal_page_first o1014
_journal_paper_doi 10.1107/S1600536809012781
_journal_volume 65
_journal_year 2009
_chemical_formula_iupac 'C30 H26 N4 O'
_chemical_formula_moiety 'C30 H26 N4 O'
_chemical_formula_sum 'C30 H26 N4 O'
_chemical_formula_weight 458.55
_chemical_melting_point_gt 450
_chemical_melting_point_lt 451
_chemical_name_systematic
;
1,3-Bis(1-benzyl-1<i>H</i>-benzimidazol-2-yl)-2-oxapropane
;
_space_group_IT_number 2
_symmetry_cell_setting triclinic
_symmetry_space_group_name_Hall '-P 1'
_symmetry_space_group_name_H-M 'P -1'
_atom_sites_solution_hydrogens geom
_atom_sites_solution_primary direct
_atom_sites_solution_secondary difmap
_cell_angle_alpha 101.3000(10)
_cell_angle_beta 92.3940(10)
_cell_angle_gamma 107.7650(10)
_cell_formula_units_Z 2
_cell_length_a 8.5477(3)
_cell_length_b 11.8976(5)
_cell_length_c 12.3961(5)
_cell_measurement_reflns_used 5275
_cell_measurement_temperature 153(2)
_cell_measurement_theta_max 27.48
_cell_measurement_theta_min 3.03
_cell_volume 1170.28(8)
_computing_cell_refinement 'RAPID-AUTO (Rigaku/MSC, 2004)'
_computing_data_collection 'RAPID-AUTO (Rigaku/MSC, 2004)'
_computing_data_reduction 'RAPID-AUTO (Rigaku/MSC, 2004)'
_computing_molecular_graphics 'SHELXTL (Sheldrick, 2008)'
_computing_publication_material 'SHELXTL (Sheldrick, 2008)'
_computing_structure_refinement 'SHELXL97 (Sheldrick, 2008)'
_computing_structure_solution 'SHELXS97 (Sheldrick, 2008)'
_diffrn_ambient_temperature 153(2)
_diffrn_measured_fraction_theta_full 0.985
_diffrn_measured_fraction_theta_max 0.985
_diffrn_measurement_device_type 'Rigaku R-AXIS Spider'
_diffrn_measurement_method '\f and \w'
_diffrn_radiation_monochromator graphite
_diffrn_radiation_source 'fine-focus sealed tube'
_diffrn_radiation_type MoK\a
_diffrn_radiation_wavelength 0.71073
_diffrn_reflns_av_R_equivalents 0.0127
_diffrn_reflns_av_sigmaI/netI 0.0159
_diffrn_reflns_limit_h_max 10
_diffrn_reflns_limit_h_min -11
_diffrn_reflns_limit_k_max 15
_diffrn_reflns_limit_k_min -15
_diffrn_reflns_limit_l_max 16
_diffrn_reflns_limit_l_min -16
_diffrn_reflns_number 11531
_diffrn_reflns_theta_full 27.48
_diffrn_reflns_theta_max 27.48
_diffrn_reflns_theta_min 3.03
_diffrn_standards_decay_% 0
_diffrn_standards_interval_count 0
_diffrn_standards_interval_time 0
_diffrn_standards_number 0
_exptl_absorpt_coefficient_mu 0.081
_exptl_absorpt_correction_T_max 0.9848
_exptl_absorpt_correction_T_min 0.9547
_exptl_absorpt_correction_type multi-scan
_exptl_absorpt_process_details '(ABSCOR; Higashi, 1995)'
_exptl_crystal_colour white
_exptl_crystal_density_diffrn 1.301
_exptl_crystal_density_method 'not measured'
_exptl_crystal_description block
_exptl_crystal_F_000 484
_exptl_crystal_size_max 0.58
_exptl_crystal_size_mid 0.52
_exptl_crystal_size_min 0.19
_refine_diff_density_max 0.496
_refine_diff_density_min -0.338
_refine_ls_extinction_coef 0.044(4)
_refine_ls_extinction_expression Fc^*^=kFc[1+0.001xFc^2^\l^3^/sin(2\q)]^-1/4^
_refine_ls_extinction_method SHELXL
_refine_ls_goodness_of_fit_ref 1.091
_refine_ls_hydrogen_treatment constr
_refine_ls_matrix_type full
_refine_ls_number_parameters 317
_refine_ls_number_reflns 5275
_refine_ls_number_restraints 0
_refine_ls_restrained_S_all 1.091
_refine_ls_R_factor_all 0.0460
_refine_ls_R_factor_gt 0.0382
_refine_ls_shift/su_max 0.000
_refine_ls_shift/su_mean 0.000
_refine_ls_structure_factor_coef Fsqd
_refine_ls_weighting_details 'calc w=1/[\s^2^(Fo^2^)+(0.0736P)^2^+0.3041P] where P=(Fo^2^+2Fc^2^)/3'
_refine_ls_weighting_scheme calc
_refine_ls_wR_factor_gt 0.1113
_refine_ls_wR_factor_ref 0.1264
_reflns_number_gt 4542
_reflns_number_total 5275
_reflns_threshold_expression I>2\s(I)
_cod_data_source_file lh2800.cif
_cod_data_source_block I
_cod_depositor_comments
;
The following automatic conversions were performed:
'_symmetry_cell_setting' value 'Triclinic' changed to 'triclinic'
according to '/home/saulius/struct/CIF-dictionaries/cif_core.dic'
dictionary named 'cif_core.dic' version 2.4.1 from 2010-06-29.

Automatic conversion script
Id: cif_fix_enum 1527 2010-12-29 10:47:43Z saulius 

The following automatic conversions were performed:

'_symmetry_cell_setting' value 'Triclinic' changed to 'triclinic'
according to /home/saulius/struct/CIF-dictionaries/cif_core.dic
dictionary named 'cif_core.dic' version 2.4.1 from 2010-06-29.

Automatic conversion script
Id: cif_fix_values 1715 2011-07-08 13:25:40Z adriana 
;
_cod_database_code 2221759
_cod_database_fobs_code 2221759

loop_
_symmetry_equiv_pos_as_xyz
'x, y, z'
'-x, -y, -z'

loop_
_atom_site_type_symbol
_atom_site_label
_atom_site_fract_x
_atom_site_fract_y
_atom_site_fract_z
_atom_site_U_iso_or_equiv
_atom_site_adp_type
_atom_site_calc_flag
_atom_site_refinement_flags
_atom_site_occupancy
_atom_site_disorder_assembly
_atom_site_disorder_group
O O 0.80479(11) 0.49510(8) 0.70677(7) 0.0252(2) Uani d . 1 . .
N N1 0.73219(13) 0.71312(9) 0.90708(8) 0.0233(2) Uani d . 1 . .
N N2 0.54296(12) 0.52783(9) 0.85764(8) 0.0214(2) Uani d . 1 . .
N N3 0.99857(12) 0.31236(9) 0.79071(8) 0.0231(2) Uani d . 1 . .
N N4 0.77779(12) 0.22141(9) 0.66368(8) 0.0231(2) Uani d . 1 . .
C C1 0.58038(15) 0.71864(10) 0.93941(9) 0.0213(2) Uani d . 1 . .
C C2 0.53783(16) 0.81685(11) 0.99680(10) 0.0256(3) Uani d . 1 . .
H H2 0.6172 0.8953 1.0182 0.031 Uiso calc R 1 . .
C C3 0.37662(17) 0.79594(12) 1.02133(10) 0.0276(3) Uani d . 1 . .
H H3 0.3451 0.8610 1.0611 0.033 Uiso calc R 1 . .
C C4 0.25816(16) 0.68035(12) 0.98864(10) 0.0276(3) Uani d . 1 . .
H H4 0.1483 0.6695 1.0065 0.033 Uiso calc R 1 . .
C C5 0.29667(15) 0.58181(11) 0.93114(10) 0.0247(3) Uani d . 1 . .
H H5 0.2164 0.5039 0.9086 0.030 Uiso calc R 1 . .
C C6 0.46015(15) 0.60377(10) 0.90831(9) 0.0208(2) Uani d . 1 . .
C C7 0.70389(15) 0.59876(11) 0.85997(9) 0.0217(2) Uani d . 1 . .
C C8 0.83822(16) 0.55036(12) 0.82143(10) 0.0264(3) Uani d . 1 . .
H H8A 0.9446 0.6171 0.8349 0.032 Uiso calc R 1 . .
H H8B 0.8481 0.4902 0.8640 0.032 Uiso calc R 1 . .
C C9 0.92732(15) 0.44005(11) 0.67180(10) 0.0258(3) Uani d . 1 . .
H H9A 1.0385 0.4975 0.7013 0.031 Uiso calc R 1 . .
H H9B 0.9208 0.4227 0.5900 0.031 Uiso calc R 1 . .
C C10 0.90483(14) 0.32529(11) 0.71040(10) 0.0222(2) Uani d . 1 . .
C C11 0.79369(14) 0.13374(11) 0.71787(9) 0.0221(2) Uani d . 1 . .
C C12 0.70094(16) 0.01242(12) 0.70590(11) 0.0284(3) Uani d . 1 . .
H H12 0.6078 -0.0257 0.6520 0.034 Uiso calc R 1 . .
C C13 0.75138(17) -0.04945(12) 0.77646(11) 0.0295(3) Uani d . 1 . .
H H13 0.6919 -0.1325 0.7706 0.035 Uiso calc R 1 . .
C C14 0.88820(17) 0.00726(12) 0.85663(11) 0.0283(3) Uani d . 1 . .
H H14 0.9187 -0.0382 0.9040 0.034 Uiso calc R 1 . .
C C15 0.98002(15) 0.12805(12) 0.86844(10) 0.0258(3) Uani d . 1 . .
H H15 1.0722 0.1661 0.9231 0.031 Uiso calc R 1 . .
C C16 0.93194(14) 0.19187(10) 0.79690(10) 0.0212(2) Uani d . 1 . .
C C17 0.64947(15) 0.20654(12) 0.57568(10) 0.0257(3) Uani d . 1 . .
H H17A 0.6159 0.2803 0.5873 0.031 Uiso calc R 1 . .
H H17B 0.5516 0.1378 0.5808 0.031 Uiso calc R 1 . .
C C18 0.70267(15) 0.18411(11) 0.46087(10) 0.0236(3) Uani d . 1 . .
C C19 0.66731(18) 0.24654(12) 0.38477(11) 0.0312(3) Uani d . 1 . .
H H19 0.6115 0.3040 0.4057 0.037 Uiso calc R 1 . .
C C20 0.7125(2) 0.22588(14) 0.27833(12) 0.0403(4) Uani d . 1 . .
H H20 0.6869 0.2686 0.2266 0.048 Uiso calc R 1 . .
C C21 0.7950(2) 0.14290(14) 0.24755(12) 0.0393(3) Uani d . 1 . .
H H21 0.8275 0.1294 0.1750 0.047 Uiso calc R 1 . .
C C22 0.82983(19) 0.07973(13) 0.32288(12) 0.0363(3) Uani d . 1 . .
H H22 0.8861 0.0225 0.3020 0.044 Uiso calc R 1 . .
C C23 0.78271(17) 0.09980(12) 0.42866(11) 0.0303(3) Uani d . 1 . .
H H23 0.8055 0.0553 0.4797 0.036 Uiso calc R 1 . .
C C24 0.46863(16) 0.39871(10) 0.81196(10) 0.0250(3) Uani d . 1 . .
H H24A 0.3901 0.3635 0.8622 0.030 Uiso calc R 1 . .
H H24B 0.5565 0.3603 0.8095 0.030 Uiso calc R 1 . .
C C25 0.37816(14) 0.36798(10) 0.69711(10) 0.0214(2) Uani d . 1 . .
C C26 0.28424(15) 0.24803(12) 0.65272(12) 0.0289(3) Uani d . 1 . .
H H26 0.2773 0.1885 0.6950 0.035 Uiso calc R 1 . .
C C27 0.20114(18) 0.21494(13) 0.54754(13) 0.0383(3) Uani d . 1 . .
H H27 0.1383 0.1327 0.5179 0.046 Uiso calc R 1 . .
C C28 0.20876(18) 0.30063(14) 0.48511(12) 0.0382(3) Uani d . 1 . .
H H28 0.1505 0.2778 0.4132 0.046 Uiso calc R 1 . .
C C29 0.30168(19) 0.41940(14) 0.52837(12) 0.0352(3) Uani d . 1 . .
H H29 0.3079 0.4787 0.4859 0.042 Uiso calc R 1 . .
C C30 0.38665(17) 0.45315(12) 0.63410(11) 0.0287(3) Uani d . 1 . .
H H30 0.4508 0.5352 0.6631 0.034 Uiso calc R 1 . .

loop_
_atom_site_aniso_label
_atom_site_aniso_U_11
_atom_site_aniso_U_22
_atom_site_aniso_U_33
_atom_site_aniso_U_12
_atom_site_aniso_U_13
_atom_site_aniso_U_23
O 0.0294(4) 0.0282(4) 0.0204(4) 0.0137(4) 0.0023(3) 0.0041(3)
N1 0.0256(5) 0.0211(5) 0.0220(5) 0.0072(4) -0.0003(4) 0.0032(4)
N2 0.0266(5) 0.0177(5) 0.0187(5) 0.0064(4) -0.0011(4) 0.0031(4)
N3 0.0228(5) 0.0223(5) 0.0224(5) 0.0066(4) 0.0023(4) 0.0019(4)
N4 0.0236(5) 0.0234(5) 0.0208(5) 0.0060(4) -0.0005(4) 0.0043(4)
C1 0.0254(6) 0.0206(5) 0.0176(5) 0.0066(4) 0.0005(4) 0.0051(4)
C2 0.0331(6) 0.0207(6) 0.0217(6) 0.0085(5) 0.0023(5) 0.0023(4)
C3 0.0374(7) 0.0288(6) 0.0200(6) 0.0159(5) 0.0062(5) 0.0044(5)
C4 0.0297(6) 0.0346(7) 0.0204(6) 0.0120(5) 0.0047(5) 0.0075(5)
C5 0.0265(6) 0.0262(6) 0.0192(5) 0.0046(5) 0.0011(4) 0.0060(4)
C6 0.0268(6) 0.0208(5) 0.0147(5) 0.0072(4) 0.0002(4) 0.0045(4)
C7 0.0250(6) 0.0221(6) 0.0181(5) 0.0079(4) -0.0011(4) 0.0046(4)
C8 0.0286(6) 0.0284(6) 0.0225(6) 0.0128(5) -0.0019(5) 0.0015(5)
C9 0.0272(6) 0.0257(6) 0.0260(6) 0.0094(5) 0.0086(5) 0.0065(5)
C10 0.0217(5) 0.0223(6) 0.0217(5) 0.0071(4) 0.0051(4) 0.0021(4)
C11 0.0240(6) 0.0232(6) 0.0182(5) 0.0071(5) 0.0030(4) 0.0034(4)
C12 0.0294(6) 0.0251(6) 0.0243(6) 0.0019(5) -0.0017(5) 0.0022(5)
C13 0.0358(7) 0.0217(6) 0.0281(6) 0.0046(5) 0.0050(5) 0.0056(5)
C14 0.0343(7) 0.0292(6) 0.0253(6) 0.0138(5) 0.0050(5) 0.0083(5)
C15 0.0256(6) 0.0290(6) 0.0224(6) 0.0099(5) 0.0003(5) 0.0036(5)
C16 0.0209(5) 0.0211(5) 0.0201(5) 0.0064(4) 0.0040(4) 0.0011(4)
C17 0.0225(6) 0.0314(6) 0.0229(6) 0.0092(5) 0.0002(5) 0.0048(5)
C18 0.0225(6) 0.0210(5) 0.0230(6) 0.0025(4) -0.0037(4) 0.0030(4)
C19 0.0393(7) 0.0268(6) 0.0285(6) 0.0122(5) -0.0017(5) 0.0070(5)
C20 0.0543(9) 0.0395(8) 0.0271(7) 0.0124(7) -0.0023(6) 0.0127(6)
C21 0.0470(8) 0.0395(8) 0.0243(6) 0.0057(6) 0.0046(6) 0.0036(6)
C22 0.0408(8) 0.0321(7) 0.0352(7) 0.0125(6) 0.0092(6) 0.0032(6)
C23 0.0348(7) 0.0297(6) 0.0298(7) 0.0132(5) 0.0044(5) 0.0096(5)
C24 0.0343(6) 0.0171(5) 0.0223(6) 0.0064(5) 0.0001(5) 0.0048(4)
C25 0.0205(5) 0.0211(6) 0.0217(6) 0.0071(4) 0.0030(4) 0.0019(4)
C26 0.0247(6) 0.0222(6) 0.0367(7) 0.0056(5) 0.0011(5) 0.0027(5)
C27 0.0330(7) 0.0272(7) 0.0438(8) 0.0053(5) -0.0093(6) -0.0076(6)
C28 0.0369(7) 0.0422(8) 0.0285(7) 0.0121(6) -0.0081(6) -0.0050(6)
C29 0.0403(7) 0.0370(7) 0.0262(7) 0.0099(6) -0.0040(6) 0.0077(6)
C30 0.0337(7) 0.0238(6) 0.0245(6) 0.0044(5) -0.0022(5) 0.0046(5)

loop_
_atom_type_symbol
_atom_type_description
_atom_type_scat_dispersion_real
_atom_type_scat_dispersion_imag
_atom_type_scat_source
C C 0.0033 0.0016 'International Tables Vol C Tables 4.2.6.8 and 6.1.1.4'
H H 0.0000 0.0000 'International Tables Vol C Tables 4.2.6.8 and 6.1.1.4'
N N 0.0061 0.0033 'International Tables Vol C Tables 4.2.6.8 and 6.1.1.4'
O O 0.0106 0.0060 'International Tables Vol C Tables 4.2.6.8 and 6.1.1.4'

loop_
_geom_angle_atom_site_label_1
_geom_angle_atom_site_label_2
_geom_angle_atom_site_label_3
_geom_angle_site_symmetry_1
_geom_angle_site_symmetry_3
_geom_angle
_geom_angle_publ_flag
C8 O C9 . . 110.65(9) ?
C7 N1 C1 . . 104.47(10) ?
C7 N2 C6 . . 106.33(9) ?
C7 N2 C24 . . 128.47(10) ?
C6 N2 C24 . . 125.20(10) ?
C10 N3 C16 . . 104.83(10) ?
C10 N4 C11 . . 106.39(10) ?
C10 N4 C17 . . 127.05(11) ?
C11 N4 C17 . . 126.55(10) ?
N1 C1 C2 . . 129.86(11) ?
N1 C1 C6 . . 110.28(10) ?
C2 C1 C6 . . 119.85(11) ?
C3 C2 C1 . . 117.78(11) ?
C3 C2 H2 . . 121.1 ?
C1 C2 H2 . . 121.1 ?
C2 C3 C4 . . 121.34(12) ?
C2 C3 H3 . . 119.3 ?
C4 C3 H3 . . 119.3 ?
C5 C4 C3 . . 122.06(12) ?
C5 C4 H4 . . 119.0 ?
C3 C4 H4 . . 119.0 ?
C4 C5 C6 . . 116.01(11) ?
C4 C5 H5 . . 122.0 ?
C6 C5 H5 . . 122.0 ?
N2 C6 C5 . . 131.85(11) ?
N2 C6 C1 . . 105.17(10) ?
C5 C6 C1 . . 122.96(11) ?
N1 C7 N2 . . 113.75(11) ?
N1 C7 C8 . . 122.39(11) ?
N2 C7 C8 . . 123.68(11) ?
O C8 C7 . . 110.75(10) ?
O C8 H8A . . 109.5 ?
C7 C8 H8A . . 109.5 ?
O C8 H8B . . 109.5 ?
C7 C8 H8B . . 109.5 ?
H8A C8 H8B . . 108.1 ?
O C9 C10 . . 112.03(10) ?
O C9 H9A . . 109.2 ?
C10 C9 H9A . . 109.2 ?
O C9 H9B . . 109.2 ?
C10 C9 H9B . . 109.2 ?
H9A C9 H9B . . 107.9 ?
N3 C10 N4 . . 113.39(11) ?
N3 C10 C9 . . 125.14(11) ?
N4 C10 C9 . . 121.46(11) ?
N4 C11 C12 . . 131.98(11) ?
N4 C11 C16 . . 105.38(10) ?
C12 C11 C16 . . 122.64(11) ?
C13 C12 C11 . . 116.55(11) ?
C13 C12 H12 . . 121.7 ?
C11 C12 H12 . . 121.7 ?
C12 C13 C14 . . 121.68(12) ?
C12 C13 H13 . . 119.2 ?
C14 C13 H13 . . 119.2 ?
C15 C14 C13 . . 121.61(12) ?
C15 C14 H14 . . 119.2 ?
C13 C14 H14 . . 119.2 ?
C14 C15 C16 . . 117.55(11) ?
C14 C15 H15 . . 121.2 ?
C16 C15 H15 . . 121.2 ?
N3 C16 C15 . . 130.02(11) ?
N3 C16 C11 . . 109.99(10) ?
C15 C16 C11 . . 119.97(11) ?
N4 C17 C18 . . 113.67(10) ?
N4 C17 H17A . . 108.8 ?
C18 C17 H17A . . 108.8 ?
N4 C17 H17B . . 108.8 ?
C18 C17 H17B . . 108.8 ?
H17A C17 H17B . . 107.7 ?
C23 C18 C19 . . 118.91(12) ?
C23 C18 C17 . . 121.38(11) ?
C19 C18 C17 . . 119.69(11) ?
C18 C19 C20 . . 120.65(13) ?
C18 C19 H19 . . 119.7 ?
C20 C19 H19 . . 119.7 ?
C21 C20 C19 . . 119.97(13) ?
C21 C20 H20 . . 120.0 ?
C19 C20 H20 . . 120.0 ?
C22 C21 C20 . . 119.69(13) ?
C22 C21 H21 . . 120.2 ?
C20 C21 H21 . . 120.2 ?
C21 C22 C23 . . 120.05(14) ?
C21 C22 H22 . . 120.0 ?
C23 C22 H22 . . 120.0 ?
C18 C23 C22 . . 120.71(12) ?
C18 C23 H23 . . 119.6 ?
C22 C23 H23 . . 119.6 ?
N2 C24 C25 . . 114.13(10) ?
N2 C24 H24A . . 108.7 ?
C25 C24 H24A . . 108.7 ?
N2 C24 H24B . . 108.7 ?
C25 C24 H24B . . 108.7 ?
H24A C24 H24B . . 107.6 ?
C30 C25 C26 . . 118.82(11) ?
C30 C25 C24 . . 122.96(11) ?
C26 C25 C24 . . 118.21(11) ?
C27 C26 C25 . . 120.48(13) ?
C27 C26 H26 . . 119.8 ?
C25 C26 H26 . . 119.8 ?
C26 C27 C28 . . 120.52(13) ?
C26 C27 H27 . . 119.7 ?
C28 C27 H27 . . 119.7 ?
C29 C28 C27 . . 119.31(13) ?
C29 C28 H28 . . 120.3 ?
C27 C28 H28 . . 120.3 ?
C28 C29 C30 . . 120.41(13) ?
C28 C29 H29 . . 119.8 ?
C30 C29 H29 . . 119.8 ?
C25 C30 C29 . . 120.44(12) ?
C25 C30 H30 . . 119.8 ?
C29 C30 H30 . . 119.8 ?

loop_
_geom_bond_atom_site_label_1
_geom_bond_atom_site_label_2
_geom_bond_site_symmetry_2
_geom_bond_distance
_geom_bond_publ_flag
O C8 . 1.4211(14) ?
O C9 . 1.4350(14) ?
N1 C7 . 1.3141(15) ?
N1 C1 . 1.3907(16) ?
N2 C7 . 1.3726(15) ?
N2 C6 . 1.3846(15) ?
N2 C24 . 1.4553(14) ?
N3 C10 . 1.3136(16) ?
N3 C16 . 1.3905(15) ?
N4 C10 . 1.3748(15) ?
N4 C11 . 1.3825(15) ?
N4 C17 . 1.4596(15) ?
C1 C2 . 1.3996(17) ?
C1 C6 . 1.4056(16) ?
C2 C3 . 1.3816(18) ?
C2 H2 . 0.9500 ?
C3 C4 . 1.4065(19) ?
C3 H3 . 0.9500 ?
C4 C5 . 1.3851(18) ?
C4 H4 . 0.9500 ?
C5 C6 . 1.3929(17) ?
C5 H5 . 0.9500 ?
C7 C8 . 1.4898(17) ?
C8 H8A . 0.9900 ?
C8 H8B . 0.9900 ?
C9 C10 . 1.4945(17) ?
C9 H9A . 0.9900 ?
C9 H9B . 0.9900 ?
C11 C12 . 1.3935(17) ?
C11 C16 . 1.4049(16) ?
C12 C13 . 1.3811(19) ?
C12 H12 . 0.9500 ?
C13 C14 . 1.4033(19) ?
C13 H13 . 0.9500 ?
C14 C15 . 1.3865(18) ?
C14 H14 . 0.9500 ?
C15 C16 . 1.3985(17) ?
C15 H15 . 0.9500 ?
C17 C18 . 1.5108(17) ?
C17 H17A . 0.9900 ?
C17 H17B . 0.9900 ?
C18 C23 . 1.3850(18) ?
C18 C19 . 1.3859(18) ?
C19 C20 . 1.387(2) ?
C19 H19 . 0.9500 ?
C20 C21 . 1.384(2) ?
C20 H20 . 0.9500 ?
C21 C22 . 1.383(2) ?
C21 H21 . 0.9500 ?
C22 C23 . 1.385(2) ?
C22 H22 . 0.9500 ?
C23 H23 . 0.9500 ?
C24 C25 . 1.5134(16) ?
C24 H24A . 0.9900 ?
C24 H24B . 0.9900 ?
C25 C30 . 1.3828(17) ?
C25 C26 . 1.3930(16) ?
C26 C27 . 1.382(2) ?
C26 H26 . 0.9500 ?
C27 C28 . 1.384(2) ?
C27 H27 . 0.9500 ?
C28 C29 . 1.378(2) ?
C28 H28 . 0.9500 ?
C29 C30 . 1.3938(18) ?
C29 H29 . 0.9500 ?
C30 H30 . 0.9500 ?

loop_
_geom_torsion_atom_site_label_1
_geom_torsion_atom_site_label_2
_geom_torsion_atom_site_label_3
_geom_torsion_atom_site_label_4
_geom_torsion_site_symmetry_1
_geom_torsion_site_symmetry_2
_geom_torsion_site_symmetry_3
_geom_torsion_site_symmetry_4
_geom_torsion
_geom_torsion_publ_flag
C7 N1 C1 C2 . . . . 177.64(12) ?
C7 N1 C1 C6 . . . . -0.91(12) ?
N1 C1 C2 C3 . . . . -178.07(12) ?
C6 C1 C2 C3 . . . . 0.35(17) ?
C1 C2 C3 C4 . . . . -0.82(18) ?
C2 C3 C4 C5 . . . . 0.42(19) ?
C3 C4 C5 C6 . . . . 0.47(18) ?
C7 N2 C6 C5 . . . . -178.66(12) ?
C24 N2 C6 C5 . . . . 1.42(19) ?
C7 N2 C6 C1 . . . . -0.40(12) ?
C24 N2 C6 C1 . . . . 179.68(10) ?
C4 C5 C6 N2 . . . . 177.04(12) ?
C4 C5 C6 C1 . . . . -0.95(17) ?
N1 C1 C6 N2 . . . . 0.82(12) ?
C2 C1 C6 N2 . . . . -177.89(10) ?
N1 C1 C6 C5 . . . . 179.27(10) ?
C2 C1 C6 C5 . . . . 0.56(17) ?
C1 N1 C7 N2 . . . . 0.66(13) ?
C1 N1 C7 C8 . . . . -174.66(11) ?
C6 N2 C7 N1 . . . . -0.17(13) ?
C24 N2 C7 N1 . . . . 179.75(11) ?
C6 N2 C7 C8 . . . . 175.08(10) ?
C24 N2 C7 C8 . . . . -5.00(18) ?
C9 O C8 C7 . . . . -175.36(10) ?
N1 C7 C8 O . . . . -122.70(12) ?
N2 C7 C8 O . . . . 62.45(15) ?
C8 O C9 C10 . . . . 74.56(13) ?
C16 N3 C10 N4 . . . . 1.06(13) ?
C16 N3 C10 C9 . . . . -179.86(11) ?
C11 N4 C10 N3 . . . . -1.10(14) ?
C17 N4 C10 N3 . . . . 177.92(11) ?
C11 N4 C10 C9 . . . . 179.78(10) ?
C17 N4 C10 C9 . . . . -1.20(18) ?
O C9 C10 N3 . . . . -106.11(13) ?
O C9 C10 N4 . . . . 72.90(14) ?
C10 N4 C11 C12 . . . . 179.86(13) ?
C17 N4 C11 C12 . . . . 0.8(2) ?
C10 N4 C11 C16 . . . . 0.63(13) ?
C17 N4 C11 C16 . . . . -178.40(11) ?
N4 C11 C12 C13 . . . . -179.01(13) ?
C16 C11 C12 C13 . . . . 0.11(19) ?
C11 C12 C13 C14 . . . . 0.5(2) ?
C12 C13 C14 C15 . . . . -0.4(2) ?
C13 C14 C15 C16 . . . . -0.32(19) ?
C10 N3 C16 C15 . . . . -178.95(12) ?
C10 N3 C16 C11 . . . . -0.61(13) ?
C14 C15 C16 N3 . . . . 179.09(12) ?
C14 C15 C16 C11 . . . . 0.90(17) ?
N4 C11 C16 N3 . . . . -0.03(13) ?
C12 C11 C16 N3 . . . . -179.35(11) ?
N4 C11 C16 C15 . . . . 178.50(10) ?
C12 C11 C16 C15 . . . . -0.82(18) ?
C10 N4 C17 C18 . . . . 82.90(15) ?
C11 N4 C17 C18 . . . . -98.27(14) ?
N4 C17 C18 C23 . . . . 47.20(16) ?
N4 C17 C18 C19 . . . . -134.51(12) ?
C23 C18 C19 C20 . . . . -0.6(2) ?
C17 C18 C19 C20 . . . . -178.91(12) ?
C18 C19 C20 C21 . . . . -0.5(2) ?
C19 C20 C21 C22 . . . . 0.9(2) ?
C20 C21 C22 C23 . . . . -0.2(2) ?
C19 C18 C23 C22 . . . . 1.3(2) ?
C17 C18 C23 C22 . . . . 179.60(12) ?
C21 C22 C23 C18 . . . . -0.9(2) ?
C7 N2 C24 C25 . . . . -98.23(14) ?
C6 N2 C24 C25 . . . . 81.68(14) ?
N2 C24 C25 C30 . . . . 9.57(17) ?
N2 C24 C25 C26 . . . . -171.39(11) ?
C30 C25 C26 C27 . . . . 0.00(19) ?
C24 C25 C26 C27 . . . . -179.08(12) ?
C25 C26 C27 C28 . . . . -0.6(2) ?
C26 C27 C28 C29 . . . . 0.7(2) ?
C27 C28 C29 C30 . . . . -0.3(2) ?
C26 C25 C30 C29 . . . . 0.43(19) ?
C24 C25 C30 C29 . . . . 179.46(13) ?
C28 C29 C30 C25 . . . . -0.3(2) ?

loop_
_cod_related_entry_id
_cod_related_entry_database
_cod_related_entry_code
1 ChemSpider 24742132
